data_1545531
loop_
_publ_author_name
'Hansmann, Max M.'
'Ruiz, David A.'
'Liu, Liu (Leo)'
'Jazzar, Rodolphe'
'Bertrand, Guy'

_publ_section_title
;
 (Phosphanyl)phosphaketenes as building blocks for novel phosphorus
 heterocycles
;
_journal_issue 5
_journal_name_full 'Chem. Sci.'
_journal_page_first 3720
_journal_paper_doi 10.1039/C7SC00300E
_journal_volume 8
_journal_year 2017
_chemical_formula_moiety 'C38 H53 N3 O P2'
_chemical_formula_sum 'C38 H53 N3 O P2'
_chemical_formula_weight 629.77
_chemical_name_systematic AdamPPCO
_chemical_properties_physical ', Air-sensitive,Moisture-sensitive'
_space_group_crystal_system orthorhombic
_space_group_IT_number 62
_space_group_name_Hall '-P 2ac 2n'
_space_group_name_H-M_alt 'P n m a'
_symmetry_space_group_name_Hall '-P 2ac 2n'
_symmetry_space_group_name_H-M 'P n m a'
_atom_sites_solution_hydrogens geom
_atom_sites_solution_primary direct
_audit_creation_date 2017-01-18
_audit_creation_method
;
Olex2 1.2
(compiled 2017.01.09 svn.r3372 for OlexSys, GUI svn.r5292)
;
_audit_update_record
;
2017-01-19 deposited with the CCDC.
2017-03-08 downloaded from the CCDC.
;
_cell_angle_alpha 90
_cell_angle_beta 90
_cell_angle_gamma 90
_cell_formula_units_Z 4
_cell_length_a 21.5089(11)
_cell_length_b 17.8123(9)
_cell_length_c 9.2449(5)
_cell_measurement_reflns_used 4622
_cell_measurement_temperature 100.15
_cell_measurement_theta_max 25.44
_cell_measurement_theta_min 2.29
_cell_volume 3541.9(3)
_computing_cell_refinement 'SAINT v8.34A (Bruker, 2013)'
_computing_data_collection 'APEX2 v2013.6-2 (Bruker, 2013)'
_computing_data_reduction 'SAINT v8.34A (Bruker, 2013)'
_computing_molecular_graphics 'Olex2 (Dolomanov et al., 2009)'
_computing_publication_material 'Olex2 (Dolomanov et al., 2009)'
_computing_structure_refinement 'ShelXL (Sheldrick, 2015)'
_computing_structure_solution 'SIR2004 (Burla et al., 2007)'
_diffrn_ambient_temperature 100.15
_diffrn_detector 'Bruker APEX-II CCD'
_diffrn_detector_area_resol_mean 7.9
_diffrn_detector_type 'CCD Area Detector'
_diffrn_measured_fraction_theta_full 0.996
_diffrn_measured_fraction_theta_max 0.996
_diffrn_measurement_device 'Kappa Four-Circle Diffractometer'
_diffrn_measurement_device_type 'Bruker X8 APEX II'
_diffrn_measurement_method '\w and \f scans'
_diffrn_radiation_monochromator 'Double Bounce Multilayer Mirrors'
_diffrn_radiation_probe x-ray
_diffrn_radiation_type MoK\a
_diffrn_radiation_wavelength 0.71073
_diffrn_radiation_xray_symbol K-L~3~
_diffrn_reflns_av_R_equivalents 0.0784
_diffrn_reflns_av_unetI/netI 0.0495
_diffrn_reflns_Laue_measured_fraction_full 0.996
_diffrn_reflns_Laue_measured_fraction_max 0.996
_diffrn_reflns_limit_h_max 22
_diffrn_reflns_limit_h_min -26
_diffrn_reflns_limit_k_max 21
_diffrn_reflns_limit_k_min -17
_diffrn_reflns_limit_l_max 11
_diffrn_reflns_limit_l_min -11
_diffrn_reflns_number 24783
_diffrn_reflns_point_group_measured_fraction_full 0.996
_diffrn_reflns_point_group_measured_fraction_max 0.996
_diffrn_reflns_theta_full 25.495
_diffrn_reflns_theta_max 25.495
_diffrn_reflns_theta_min 2.287
_diffrn_source 'Micro Focus Rotating Anode'
_diffrn_source_type 'Bruker TXS'
_diffrn_standards_number 0
_exptl_absorpt_coefficient_mu 0.156
_exptl_absorpt_correction_T_max 0.7452
_exptl_absorpt_correction_T_min 0.5995
_exptl_absorpt_correction_type multi-scan
_exptl_absorpt_process_details
'SADABS-2014/4 (Bruker,2014/4) was used for absorption correction. wR2(int) was 0.0641 before and 0.0573 after correction. The Ratio of minimum to maximum transmission is 0.8045. The \l/2 correction factor is 0.00150.'
_exptl_crystal_colour yellow
_exptl_crystal_colour_primary yellow
_exptl_crystal_density_diffrn 1.181
_exptl_crystal_description block
_exptl_crystal_F_000 1360
_exptl_crystal_size_max 0.28
_exptl_crystal_size_mid 0.25
_exptl_crystal_size_min 0.2
_refine_diff_density_max 0.489
_refine_diff_density_min -0.425
_refine_diff_density_rms 0.058
_refine_ls_extinction_method none
_refine_ls_goodness_of_fit_ref 1.059
_refine_ls_hydrogen_treatment constr
_refine_ls_matrix_type full
_refine_ls_number_parameters 218
_refine_ls_number_reflns 3402
_refine_ls_number_restraints 0
_refine_ls_restrained_S_all 1.059
_refine_ls_R_factor_all 0.0724
_refine_ls_R_factor_gt 0.0483
_refine_ls_shift/su_max 0.000
_refine_ls_shift/su_mean 0.000
_refine_ls_structure_factor_coef Fsqd
_refine_ls_weighting_details 'w=1/[\s^2^(Fo^2^)+(0.0411P)^2^+3.4855P] where P=(Fo^2^+2Fc^2^)/3'
_refine_ls_weighting_scheme calc
_refine_ls_wR_factor_gt 0.1031
_refine_ls_wR_factor_ref 0.1140
_reflns_Friedel_coverage 0.000
_reflns_number_gt 2589
_reflns_number_total 3402
_reflns_threshold_expression 'I > 2\s(I)'
_cod_data_source_file c7sc00300e2.cif
_cod_data_source_block liu
_cod_depositor_comments
;
The following automatic conversions were performed:

'_diffrn_radiation_probe' value 'X-ray' changed to 'x-ray' according
to
/home/data/users/saulius/crontab/automatic-downloads/rss-feeds/RSC/lib/dictionaries/cif_core.dic
dictionary named 'cif_core.dic' version 2.4.2 from 2011-04-26.

Automatic conversion script
Id: cif_fix_values 4973 2017-02-22 13:04:09Z antanas 

 Adding full bibliography for 1545527--1545532.cif.
;
_cod_database_code 1545531
_shelx_shelxl_version_number 2016/6
_shelx_space_group_comment
;
The symmetry employed for this shelxl refinement is uniquely defined
by the following loop, which should always be used as a source of
symmetry information in preference to the above space-group names.
They are only intended as comments.
;
_olex2_refinement_description
;
1. Fixed Uiso
 At 1.2 times of:
  All C(H) groups, All C(H,H) groups
 At 1.5 times of:
  All C(H,H,H) groups
2. Others
 Fixed Sof: H22A(0.5) H22B(0.5)
3.a Ternary CH refined with riding coordinates:
 C13(H13), C6(H6), C21(H21), C18(H18)
3.b Secondary CH2 refined with riding coordinates:
 C22(H22A,H22B), C17(H17A,H17B), C20(H20A,H20B), C3(H3A,H3B), C19(H19A,H19B)
3.c Aromatic/amide H refined with riding coordinates:
 C9(H9), C10(H10), C11(H11)
3.d Idealised Me refined as rotating group:
 C7(H7A,H7B,H7C), C8(H8A,H8B,H8C), C14(H14A,H14B,H14C), C15(H15A,H15B,H15C)
;
_olex2_submission_special_instructions 'No special instructions were received'

loop_
_space_group_symop_operation_xyz
'x, y, z'
'-x+1/2, -y, z+1/2'
'-x, y+1/2, -z'
'x+1/2, -y+1/2, -z+1/2'
'-x, -y, -z'
'x-1/2, y, -z-1/2'
'x, -y-1/2, z'
'-x-1/2, y-1/2, z-1/2'

loop_
_atom_site_label
_atom_site_type_symbol
_atom_site_fract_x
_atom_site_fract_y
_atom_site_fract_z
_atom_site_U_iso_or_equiv
_atom_site_adp_type
_atom_site_occupancy
_atom_site_site_symmetry_order
_atom_site_calc_flag
_atom_site_refinement_flags_posn
_atom_site_refinement_flags_adp
_atom_site_refinement_flags_occupancy
P1 P 0.53688(4) 0.250000 0.63494(8) 0.00881(19) Uani 1 2 d S T P
P2 P 0.46769(4) 0.250000 0.47424(9) 0.0166(2) Uani 1 2 d S T P
O1 O 0.54499(10) 0.250000 0.2345(2) 0.0192(5) Uani 1 2 d S T P
N1 N 0.54540(8) 0.31817(9) 0.75576(19) 0.0107(4) Uani 1 1 d . . .
N2 N 0.64946(12) 0.250000 0.4897(3) 0.0140(6) Uani 1 2 d S T P
C4 C 0.53076(10) 0.39612(11) 0.7309(2) 0.0105(4) Uani 1 1 d . . .
C1 C 0.59075(14) 0.250000 0.4808(3) 0.0116(7) Uani 1 2 d S T P
C12 C 0.46897(10) 0.42072(12) 0.7457(2) 0.0136(5) Uani 1 1 d . . .
C5 C 0.57911(10) 0.44692(13) 0.6985(2) 0.0150(5) Uani 1 1 d . . .
C13 C 0.41674(10) 0.36859(13) 0.7929(3) 0.0168(5) Uani 1 1 d . . .
H13 H 0.432207 0.315791 0.785336 0.020 Uiso 1 1 calc R . .
C6 C 0.64688(10) 0.42275(14) 0.6944(3) 0.0183(5) Uani 1 1 d . . .
H6 H 0.648408 0.367615 0.674346 0.022 Uiso 1 1 calc R . .
C16 C 0.69342(13) 0.250000 0.3653(3) 0.0120(6) Uani 1 2 d S T P
C2 C 0.53913(14) 0.250000 0.3662(4) 0.0138(7) Uani 1 2 d S T P
C22 C 0.75836(13) 0.250000 0.4338(4) 0.0144(7) Uani 1 2 d S T P
H22A H 0.763220 0.205007 0.495605 0.017 Uiso 0.5 1 calc R . .
H22B H 0.763220 0.294993 0.495605 0.017 Uiso 0.5 1 calc R . .
C21 C 0.80881(14) 0.250000 0.3159(4) 0.0167(7) Uani 1 2 d S T P
H21 H 0.850823 0.250002 0.362226 0.020 Uiso 1 2 calc RS T P
C9 C 0.56354(11) 0.52219(13) 0.6785(3) 0.0221(6) Uani 1 1 d . . .
H9 H 0.595334 0.557305 0.655900 0.027 Uiso 1 1 calc R . .
C17 C 0.68618(10) 0.17966(13) 0.2708(3) 0.0187(5) Uani 1 1 d . . .
H17A H 0.644529 0.179271 0.225256 0.022 Uiso 1 1 calc R . .
H17B H 0.690207 0.134057 0.331295 0.022 Uiso 1 1 calc R . .
C10 C 0.50313(11) 0.54667(14) 0.6907(3) 0.0238(6) Uani 1 1 d . . .
H10 H 0.493542 0.598109 0.675229 0.029 Uiso 1 1 calc R . .
C11 C 0.45633(11) 0.49669(13) 0.7255(3) 0.0209(6) Uani 1 1 d . . .
H11 H 0.414905 0.514414 0.735852 0.025 Uiso 1 1 calc R . .
C20 C 0.80141(10) 0.17960(14) 0.2234(3) 0.0225(6) Uani 1 1 d . . .
H20A H 0.806241 0.134293 0.284364 0.027 Uiso 1 1 calc R . .
H20B H 0.833896 0.178514 0.147523 0.027 Uiso 1 1 calc R . .
C18 C 0.73684(10) 0.17990(14) 0.1531(3) 0.0236(6) Uani 1 1 d . . .
H18 H 0.732145 0.134221 0.091128 0.028 Uiso 1 1 calc R . .
C7 C 0.68444(12) 0.46323(15) 0.5776(3) 0.0277(6) Uani 1 1 d . . .
H7A H 0.662954 0.458814 0.484463 0.042 Uiso 1 1 calc GR . .
H7B H 0.725788 0.440442 0.570146 0.042 Uiso 1 1 calc GR . .
H7C H 0.688644 0.516379 0.603172 0.042 Uiso 1 1 calc GR . .
C8 C 0.67736(11) 0.43707(18) 0.8417(3) 0.0329(7) Uani 1 1 d . . .
H8A H 0.678780 0.491203 0.860304 0.049 Uiso 1 1 calc GR . .
H8B H 0.719739 0.416854 0.841241 0.049 Uiso 1 1 calc GR . .
H8C H 0.653073 0.412311 0.917606 0.049 Uiso 1 1 calc GR . .
C14 C 0.35861(12) 0.37542(16) 0.6993(3) 0.0357(7) Uani 1 1 d . . .
H14A H 0.340101 0.425207 0.712794 0.054 Uiso 1 1 calc GR . .
H14B H 0.328546 0.336788 0.727658 0.054 Uiso 1 1 calc GR . .
H14C H 0.369852 0.368667 0.597438 0.054 Uiso 1 1 calc GR . .
C3 C 0.55806(15) 0.29071(14) 0.9014(3) 0.0349(7) Uani 1 1 d . . .
H3A H 0.598985 0.309489 0.934445 0.042 Uiso 1 1 calc R . .
H3B H 0.525889 0.309493 0.968850 0.042 Uiso 1 1 calc R . .
C19 C 0.73005(16) 0.250000 0.0594(4) 0.0301(9) Uani 1 2 d S T P
H19A H 0.762326 0.250000 -0.016899 0.036 Uiso 1 2 calc RS T P
H19B H 0.688798 0.250000 0.011944 0.036 Uiso 1 2 calc RS T P
C15 C 0.40103(14) 0.38380(18) 0.9511(3) 0.0412(8) Uani 1 1 d . . .
H15A H 0.438521 0.377859 1.010195 0.062 Uiso 1 1 calc GR . .
H15B H 0.369233 0.348185 0.983545 0.062 Uiso 1 1 calc GR . .
H15C H 0.385235 0.435149 0.961082 0.062 Uiso 1 1 calc GR . .

loop_
_atom_site_aniso_label
_atom_site_aniso_U_11
_atom_site_aniso_U_22
_atom_site_aniso_U_33
_atom_site_aniso_U_23
_atom_site_aniso_U_13
_atom_site_aniso_U_12
P1 0.0107(4) 0.0091(4) 0.0066(4) 0.000 -0.0002(3) 0.000
P2 0.0130(4) 0.0255(5) 0.0113(4) 0.000 -0.0018(3) 0.000
O1 0.0209(12) 0.0288(13) 0.0078(12) 0.000 -0.0001(9) 0.000
N1 0.0152(9) 0.0092(10) 0.0077(9) -0.0006(7) -0.0013(7) -0.0003(7)
N2 0.0171(14) 0.0122(14) 0.0127(14) 0.000 0.0022(11) 0.000
C4 0.0173(11) 0.0081(10) 0.0062(10) -0.0013(8) -0.0029(9) 0.0002(9)
C1 0.0200(17) 0.0053(15) 0.0095(16) 0.000 0.0044(13) 0.000
C12 0.0169(11) 0.0148(11) 0.0091(11) -0.0013(9) -0.0020(9) -0.0004(9)
C5 0.0177(11) 0.0160(12) 0.0113(12) -0.0005(10) -0.0015(9) -0.0024(9)
C13 0.0130(11) 0.0169(12) 0.0205(13) -0.0004(10) 0.0012(10) 0.0039(9)
C6 0.0143(11) 0.0187(13) 0.0218(13) -0.0015(10) 0.0013(10) -0.0043(9)
C16 0.0121(15) 0.0163(16) 0.0077(15) 0.000 0.0018(13) 0.000
C2 0.0177(16) 0.0092(15) 0.0145(17) 0.000 0.0000(14) 0.000
C22 0.0126(16) 0.0179(17) 0.0128(17) 0.000 -0.0005(13) 0.000
C21 0.0127(16) 0.0218(18) 0.0155(18) 0.000 -0.0006(13) 0.000
C9 0.0256(13) 0.0147(13) 0.0260(14) 0.0045(11) -0.0039(11) -0.0079(10)
C17 0.0138(11) 0.0208(13) 0.0215(14) -0.0048(11) 0.0021(10) -0.0028(10)
C10 0.0352(15) 0.0088(12) 0.0275(15) 0.0041(11) -0.0081(12) 0.0023(10)
C11 0.0204(12) 0.0180(13) 0.0242(14) -0.0007(11) -0.0045(10) 0.0062(10)
C20 0.0178(12) 0.0263(14) 0.0232(14) -0.0060(11) 0.0048(10) 0.0036(10)
C18 0.0196(13) 0.0330(15) 0.0183(14) -0.0150(12) 0.0023(10) -0.0002(11)
C7 0.0297(14) 0.0246(14) 0.0288(15) -0.0039(12) 0.0106(12) -0.0052(11)
C8 0.0167(12) 0.0558(19) 0.0262(16) 0.0024(14) -0.0020(11) -0.0006(12)
C14 0.0218(14) 0.0375(17) 0.0478(19) 0.0049(14) -0.0088(13) -0.0073(12)
C3 0.070(2) 0.0208(14) 0.0135(14) -0.0043(11) -0.0170(13) 0.0201(14)
C19 0.0153(18) 0.064(3) 0.0109(19) 0.000 0.0015(14) 0.000
C15 0.0373(17) 0.056(2) 0.0305(17) -0.0005(15) 0.0155(13) -0.0116(14)

loop_
_atom_type_symbol
_atom_type_description
_atom_type_scat_dispersion_real
_atom_type_scat_dispersion_imag
_atom_type_scat_source
C C 0.0033 0.0016 'International Tables Vol C Tables 4.2.6.8 and 6.1.1.4'
H H 0.0000 0.0000 'International Tables Vol C Tables 4.2.6.8 and 6.1.1.4'
N N 0.0061 0.0033 'International Tables Vol C Tables 4.2.6.8 and 6.1.1.4'
O O 0.0106 0.0060 'International Tables Vol C Tables 4.2.6.8 and 6.1.1.4'
P P 0.1023 0.0942 'International Tables Vol C Tables 4.2.6.8 and 6.1.1.4'

loop_
_geom_angle_atom_site_label_1
_geom_angle_atom_site_label_2
_geom_angle_atom_site_label_3
_geom_angle
_geom_angle_site_symmetry_1
_geom_angle_site_symmetry_3
N1 P1 P2 123.61(6) 7_565 .
N1 P1 P2 123.61(6) . .
N1 P1 N1 94.02(13) 7_565 .
N1 P1 C1 116.89(9) 7_565 .
N1 P1 C1 116.89(9) . .
C1 P1 P2 84.17(10) . .
C2 P2 P1 77.96(11) . .
C4 N1 P1 124.97(14) . .
C4 N1 C3 120.71(17) . .
C3 N1 P1 113.36(14) . .
C1 N2 C16 125.7(3) . .
C12 C4 N1 119.41(18) . .
C12 C4 C5 121.16(19) . .
C5 C4 N1 119.37(18) . .
N2 C1 P1 125.4(2) . .
N2 C1 C2 140.1(3) . .
C2 C1 P1 94.5(2) . .
C4 C12 C13 122.38(19) . .
C11 C12 C4 118.3(2) . .
C11 C12 C13 119.2(2) . .
C4 C5 C6 122.0(2) . .
C9 C5 C4 117.9(2) . .
C9 C5 C6 120.0(2) . .
C12 C13 H13 107.9 . .
C12 C13 C14 113.2(2) . .
C12 C13 C15 109.3(2) . .
C14 C13 H13 107.9 . .
C15 C13 H13 107.9 . .
C15 C13 C14 110.4(2) . .
C5 C6 H6 108.3 . .
C5 C6 C7 113.0(2) . .
C5 C6 C8 109.94(19) . .
C7 C6 H6 108.3 . .
C7 C6 C8 108.8(2) . .
C8 C6 H6 108.3 . .
N2 C16 C22 105.0(2) . .
N2 C16 C17 112.03(16) . .
N2 C16 C17 112.03(16) . 7_565
C22 C16 C17 109.10(16) . 7_565
C22 C16 C17 109.10(16) . .
C17 C16 C17 109.4(3) . 7_565
O1 C2 P2 128.9(2) . .
O1 C2 C1 127.7(3) . .
C1 C2 P2 103.3(2) . .
C16 C22 H22A 109.6 . .
C16 C22 H22B 109.6 . .
C16 C22 C21 110.5(3) . .
H22A C22 H22B 108.1 . .
C21 C22 H22A 109.6 . .
C21 C22 H22B 109.6 . .
C22 C21 H21 109.5 . .
C20 C21 C22 108.88(17) . .
C20 C21 C22 108.88(17) 7_565 .
C20 C21 H21 109.5 7_565 .
C20 C21 H21 109.5 . .
C20 C21 C20 110.5(3) 7_565 .
C5 C9 H9 119.3 . .
C10 C9 C5 121.4(2) . .
C10 C9 H9 119.3 . .
C16 C17 H17A 109.8 . .
C16 C17 H17B 109.8 . .
C16 C17 C18 109.16(19) . .
H17A C17 H17B 108.3 . .
C18 C17 H17A 109.8 . .
C18 C17 H17B 109.8 . .
C9 C10 H10 119.9 . .
C9 C10 C11 120.2(2) . .
C11 C10 H10 119.9 . .
C12 C11 H11 119.5 . .
C10 C11 C12 121.0(2) . .
C10 C11 H11 119.5 . .
C21 C20 H20A 109.8 . .
C21 C20 H20B 109.8 . .
C21 C20 C18 109.2(2) . .
H20A C20 H20B 108.3 . .
C18 C20 H20A 109.8 . .
C18 C20 H20B 109.8 . .
C17 C18 H18 109.3 . .
C20 C18 C17 110.0(2) . .
C20 C18 H18 109.3 . .
C19 C18 C17 109.6(2) . .
C19 C18 C20 109.3(2) . .
C19 C18 H18 109.3 . .
C6 C7 H7A 109.5 . .
C6 C7 H7B 109.5 . .
C6 C7 H7C 109.5 . .
H7A C7 H7B 109.5 . .
H7A C7 H7C 109.5 . .
H7B C7 H7C 109.5 . .
C6 C8 H8A 109.5 . .
C6 C8 H8B 109.5 . .
C6 C8 H8C 109.5 . .
H8A C8 H8B 109.5 . .
H8A C8 H8C 109.5 . .
H8B C8 H8C 109.5 . .
C13 C14 H14A 109.5 . .
C13 C14 H14B 109.5 . .
C13 C14 H14C 109.5 . .
H14A C14 H14B 109.5 . .
H14A C14 H14C 109.5 . .
H14B C14 H14C 109.5 . .
N1 C3 H3A 109.7 . .
N1 C3 H3B 109.7 . .
C3 C3 N1 109.60(12) 7_565 .
C3 C3 H3A 109.7 7_565 .
C3 C3 H3B 109.7 7_565 .
H3A C3 H3B 108.2 . .
C18 C19 C18 109.8(3) 7_565 .
C18 C19 H19A 109.7 . .
C18 C19 H19A 109.7 7_565 .
C18 C19 H19B 109.7 7_565 .
C18 C19 H19B 109.7 . .
H19A C19 H19B 108.2 . .
C13 C15 H15A 109.5 . .
C13 C15 H15B 109.5 . .
C13 C15 H15C 109.5 . .
H15A C15 H15B 109.5 . .
H15A C15 H15C 109.5 . .
H15B C15 H15C 109.5 . .

loop_
_geom_bond_atom_site_label_1
_geom_bond_atom_site_label_2
_geom_bond_distance
_geom_bond_site_symmetry_2
P1 P2 2.1028(11) .
P1 N1 1.6601(18) 7_565
P1 N1 1.6601(18) .
P1 C1 1.837(3) .
P2 C2 1.832(3) .
O1 C2 1.225(4) .
N1 C4 1.442(3) .
N1 C3 1.458(3) .
N2 C1 1.265(4) .
N2 C16 1.489(4) .
C4 C12 1.406(3) .
C4 C5 1.411(3) .
C1 C2 1.535(4) .
C12 C13 1.522(3) .
C12 C11 1.393(3) .
C5 C6 1.520(3) .
C5 C9 1.394(3) .
C13 H13 1.0000 .
C13 C14 1.525(3) .
C13 C15 1.525(3) .
C6 H6 1.0000 .
C6 C7 1.530(3) .
C6 C8 1.532(3) .
C16 C22 1.534(4) .
C16 C17 1.535(3) .
C16 C17 1.535(3) 7_565
C22 H22A 0.9900 .
C22 H22B 0.9900 .
C22 C21 1.538(4) .
C21 H21 1.0000 .
C21 C20 1.526(3) .
C21 C20 1.526(3) 7_565
C9 H9 0.9500 .
C9 C10 1.375(3) .
C17 H17A 0.9900 .
C17 H17B 0.9900 .
C17 C18 1.540(3) .
C10 H10 0.9500 .
C10 C11 1.382(3) .
C11 H11 0.9500 .
C20 H20A 0.9900 .
C20 H20B 0.9900 .
C20 C18 1.533(3) .
C18 H18 1.0000 .
C18 C19 1.526(3) .
C7 H7A 0.9800 .
C7 H7B 0.9800 .
C7 H7C 0.9800 .
C8 H8A 0.9800 .
C8 H8B 0.9800 .
C8 H8C 0.9800 .
C14 H14A 0.9800 .
C14 H14B 0.9800 .
C14 H14C 0.9800 .
C3 C3 1.450(5) 7_565
C3 H3A 0.9900 .
C3 H3B 0.9900 .
C19 H19A 0.9900 .
C19 H19B 0.9900 .
C15 H15A 0.9800 .
C15 H15B 0.9800 .
C15 H15C 0.9800 .
